data_2221122
loop_
_publ_author_name
'Shu, Tian-Pin'
'Wen, Jun-Long'
'Chen, Su-Zhen'
'Lei, Ke-Wei'

_publ_section_title
;
 2-Hydroxy-<i>N</i>'-(4-isopropylcyclohexylcarbonyl)-3-methylbenzohydrazide
;
_journal_coeditor_code JH2073
_journal_issue 3
_journal_name_full 'Acta Crystallographica Section E'
_journal_page_first o575
_journal_paper_doi 10.1107/S160053680900556X
_journal_volume 65
_journal_year 2009
_chemical_formula_iupac 'C18 H26 N2 O3'
_chemical_formula_moiety 'C18 H26 N2 O3'
_chemical_formula_sum 'C18 H26 N2 O3'
_chemical_formula_weight 318.41
_chemical_name_systematic
;
2-Hydroxy-<i>N</i>'-(4-isopropylcyclohexylcarbonyl)-3-methylbenzohydrazide
;
_space_group_IT_number 14
_symmetry_cell_setting monoclinic
_symmetry_space_group_name_Hall '-P 2ybc'
_symmetry_space_group_name_H-M 'P 1 21/c 1'
_atom_sites_solution_hydrogens geom
_atom_sites_solution_primary direct
_atom_sites_solution_secondary difmap
_audit_creation_method SHELXL-97
_cell_angle_alpha 90.00
_cell_angle_beta 97.892(4)
_cell_angle_gamma 90.00
_cell_formula_units_Z 4
_cell_length_a 16.193(5)
_cell_length_b 16.194(5)
_cell_length_c 6.856(2)
_cell_measurement_reflns_used 5099
_cell_measurement_temperature 296(2)
_cell_measurement_theta_max 26.18
_cell_measurement_theta_min 2.52
_cell_volume 1780.8(9)
_computing_cell_refinement 'SAINT (Bruker, 2007)'
_computing_data_collection 'APEX2 (Bruker, 2007)'
_computing_data_reduction 'SAINT (Bruker, 2007)'
_computing_molecular_graphics 'SHELXTL (Sheldrick, 2008)'
_computing_publication_material 'SHELXTL (Sheldrick, 2008)'
_computing_structure_refinement 'SHELXL97 (Sheldrick, 2008)'
_computing_structure_solution 'SHELXS97 (Sheldrick, 2008)'
_diffrn_ambient_temperature 296(2)
_diffrn_measured_fraction_theta_full 0.969
_diffrn_measured_fraction_theta_max 0.969
_diffrn_measurement_device_type 'Bruker APEXII CCD area-detector'
_diffrn_measurement_method '\f and \w'
_diffrn_radiation_monochromator graphite
_diffrn_radiation_source 'fine-focus sealed tube'
_diffrn_radiation_type MoK\a
_diffrn_radiation_wavelength 0.71073
_diffrn_reflns_av_R_equivalents 0.0250
_diffrn_reflns_av_sigmaI/netI 0.0199
_diffrn_reflns_limit_h_max 24
_diffrn_reflns_limit_h_min -16
_diffrn_reflns_limit_k_max 24
_diffrn_reflns_limit_k_min -17
_diffrn_reflns_limit_l_max 10
_diffrn_reflns_limit_l_min -7
_diffrn_reflns_number 8728
_diffrn_reflns_theta_full 32.50
_diffrn_reflns_theta_max 32.50
_diffrn_reflns_theta_min 1.79
_diffrn_standards_number 0
_exptl_absorpt_coefficient_mu 0.081
_exptl_absorpt_correction_T_max 0.983
_exptl_absorpt_correction_T_min 0.970
_exptl_absorpt_correction_type none
_exptl_crystal_colour colourless
_exptl_crystal_density_diffrn 1.188
_exptl_crystal_density_method 'not measured'
_exptl_crystal_description block
_exptl_crystal_F_000 688
_exptl_crystal_size_max 0.430
_exptl_crystal_size_mid 0.260
_exptl_crystal_size_min 0.220
_refine_diff_density_max 0.397
_refine_diff_density_min -0.598
_refine_ls_extinction_coef 0.016(5)
_refine_ls_extinction_expression Fc^*^=kFc[1+0.001xFc^2^\l^3^/sin(2\q)]^-1/4^
_refine_ls_extinction_method 'SHELXL97 (Sheldrick, 2008)'
_refine_ls_goodness_of_fit_ref 1.046
_refine_ls_hydrogen_treatment constr
_refine_ls_matrix_type full
_refine_ls_number_parameters 217
_refine_ls_number_reflns 6453
_refine_ls_number_restraints 0
_refine_ls_restrained_S_all 1.046
_refine_ls_R_factor_all 0.0905
_refine_ls_R_factor_gt 0.0795
_refine_ls_shift/su_max 0.001
_refine_ls_shift/su_mean 0.000
_refine_ls_structure_factor_coef Fsqd
_refine_ls_weighting_details 'calc w=1/[\s^2^(Fo^2^)+(0.0912P)^2^+2.6628P] where P=(Fo^2^+2Fc^2^)/3'
_refine_ls_weighting_scheme calc
_refine_ls_wR_factor_gt 0.1990
_refine_ls_wR_factor_ref 0.2110
_reflns_number_gt 3925
_reflns_number_total 6453
_reflns_threshold_expression I>2\s(I)
_cod_data_source_file jh2073.cif
_cod_data_source_block I
_cod_depositor_comments
;
The following automatic conversions were performed:
'_symmetry_cell_setting' value 'Monoclinic' changed to 'monoclinic'
according to '/home/saulius/struct/CIF-dictionaries/cif_core.dic'
dictionary named 'cif_core.dic' version 2.4.1 from 2010-06-29.

Automatic conversion script
Id: cif_fix_enum 1527 2010-12-29 10:47:43Z saulius 

The following automatic conversions were performed:

'_symmetry_cell_setting' value 'Monoclinic' changed to 'monoclinic'
according to /home/saulius/struct/CIF-dictionaries/cif_core.dic
dictionary named 'cif_core.dic' version 2.4.1 from 2010-06-29.

Automatic conversion script
Id: cif_fix_values 1715 2011-07-08 13:25:40Z adriana 
;
_cod_original_sg_symbol_H-M 'P 21/c'
_cod_database_code 2221122
_cod_database_fobs_code 2221122

loop_
_symmetry_equiv_pos_as_xyz
'x, y, z'
'-x, y+1/2, -z+1/2'
'-x, -y, -z'
'x, -y-1/2, z-1/2'

loop_
_atom_site_type_symbol
_atom_site_label
_atom_site_fract_x
_atom_site_fract_y
_atom_site_fract_z
_atom_site_U_iso_or_equiv
_atom_site_adp_type
_atom_site_calc_flag
_atom_site_refinement_flags
_atom_site_occupancy
_atom_site_disorder_assembly
_atom_site_disorder_group
O O1 0.26649(17) 0.4109(2) 0.1034(4) 0.0739(9) Uani d . 1 . .
H H1B 0.2257 0.4290 0.1481 0.111 Uiso calc R 1 . .
O O2 -0.02604(18) 0.29519(17) 0.2523(4) 0.0721(9) Uani d . 1 . .
O O3 0.10747(16) 0.44725(15) 0.0967(4) 0.0527(7) Uani d . 1 . .
N N1 0.01874(18) 0.36122(18) -0.0854(5) 0.0512(9) Uani d . 1 . .
H H1A 0.0117 0.3227 -0.1724 0.061 Uiso calc R 1 . .
N N2 -0.04755(18) 0.38761(18) 0.0058(5) 0.0513(8) Uani d . 1 . .
H H2A -0.0782 0.4274 -0.0462 0.062 Uiso calc R 1 . .
C C1 -0.458(2) 0.3768(18) 0.388(6) 0.056(4) Uani d P 0.49(3) A 1
H H1C -0.4868 0.4194 0.3090 0.084 Uiso calc PR 0.49(3) A 1
H H1D -0.4921 0.3564 0.4804 0.084 Uiso calc PR 0.49(3) A 1
H H1E -0.4444 0.3325 0.3043 0.084 Uiso calc PR 0.49(3) A 1
C C1' -0.454(2) 0.3490(17) 0.412(6) 0.056(4) Uani d P 0.51(3) A 2
H H1'A -0.5058 0.3693 0.4471 0.084 Uiso calc PR 0.51(3) A 2
H H1'B -0.4431 0.2950 0.4669 0.084 Uiso calc PR 0.51(3) A 2
H H1'C -0.4580 0.3460 0.2709 0.084 Uiso calc PR 0.51(3) A 2
C C2 0.3959(3) 0.3661(4) -0.0978(10) 0.106(2) Uani d . 1 . .
H H2B 0.4317 0.3483 -0.1904 0.159 Uiso calc R 1 . .
H H2C 0.4051 0.3319 0.0176 0.159 Uiso calc R 1 . .
H H2D 0.4082 0.4225 -0.0618 0.159 Uiso calc R 1 . .
C C3 -0.3787(3) 0.4114(4) 0.4969(7) 0.0834(15) Uani d . 1 . .
H H3A -0.3790 0.4699 0.4600 0.100 Uiso calc R 1 A 1
C C4 -0.2983(3) 0.3734(3) 0.2158(6) 0.0757(14) Uani d . 1 . .
H H4A -0.3073 0.4287 0.1626 0.091 Uiso calc R 1 A .
H H4B -0.3448 0.3394 0.1591 0.091 Uiso calc R 1 . .
C C5 -0.3791(4) 0.4114(5) 0.7111(8) 0.119(2) Uani d . 1 A .
H H5A -0.4301 0.4355 0.7407 0.179 Uiso calc R 1 . .
H H5B -0.3326 0.4430 0.7733 0.179 Uiso calc R 1 . .
H H5C -0.3748 0.3556 0.7591 0.179 Uiso calc R 1 . .
C C6 -0.2185(2) 0.3391(3) 0.1563(6) 0.0697(12) Uani d . 1 A .
H H6A -0.2224 0.3394 0.0138 0.084 Uiso calc R 1 . .
H H6B -0.2116 0.2824 0.2005 0.084 Uiso calc R 1 . .
C C7 0.2006(3) 0.3240(3) -0.4629(6) 0.0659(12) Uani d . 1 . .
H H7A 0.1872 0.3061 -0.5923 0.079 Uiso calc R 1 . .
C C8 0.2827(3) 0.3312(3) -0.3797(7) 0.0722(13) Uani d . 1 . .
H H8A 0.3242 0.3168 -0.4546 0.087 Uiso calc R 1 . .
C C9 -0.2194(3) 0.4244(3) 0.5271(6) 0.0668(12) Uani d . 1 . .
H H9A -0.2261 0.4820 0.4885 0.080 Uiso calc R 1 A .
H H9B -0.2155 0.4219 0.6694 0.080 Uiso calc R 1 . .
C C10 0.3056(3) 0.3589(3) -0.1909(7) 0.0667(12) Uani d . 1 . .
C C11 -0.1385(2) 0.3919(3) 0.4654(6) 0.0639(11) Uani d . 1 A .
H H11A -0.0927 0.4272 0.5202 0.077 Uiso calc R 1 . .
H H11B -0.1278 0.3368 0.5182 0.077 Uiso calc R 1 . .
C C12 -0.2964(2) 0.3765(3) 0.4368(6) 0.0594(11) Uani d . 1 A .
H H12A -0.2903 0.3197 0.4858 0.071 Uiso calc R 1 . .
C C13 0.1385(3) 0.3435(2) -0.3521(5) 0.0519(10) Uani d . 1 . .
H H13A 0.0829 0.3375 -0.4057 0.062 Uiso calc R 1 . .
C C14 -0.0656(2) 0.3531(2) 0.1735(5) 0.0489(9) Uani d . 1 A .
C C15 0.2426(2) 0.3815(2) -0.0817(6) 0.0525(10) Uani d . 1 . .
C C16 -0.1424(2) 0.3893(2) 0.2434(5) 0.0491(9) Uani d . 1 . .
H H16A -0.1494 0.4459 0.1934 0.059 Uiso calc R 1 A .
C C17 0.1590(2) 0.3722(2) -0.1597(5) 0.0438(9) Uani d . 1 . .
C C18 0.0941(2) 0.3959(2) -0.0379(5) 0.0432(9) Uani d . 1 . .

loop_
_atom_site_aniso_label
_atom_site_aniso_U_11
_atom_site_aniso_U_22
_atom_site_aniso_U_33
_atom_site_aniso_U_12
_atom_site_aniso_U_13
_atom_site_aniso_U_23
O1 0.0567(17) 0.097(2) 0.0653(19) -0.0119(16) 0.0002(14) -0.0117(16)
O2 0.078(2) 0.0557(17) 0.084(2) 0.0235(15) 0.0142(16) 0.0192(15)
O3 0.0640(16) 0.0435(14) 0.0507(15) -0.0001(12) 0.0089(12) -0.0073(12)
N1 0.0474(18) 0.0430(17) 0.065(2) -0.0004(14) 0.0150(15) -0.0112(14)
N2 0.0483(18) 0.0446(17) 0.063(2) 0.0103(14) 0.0156(15) 0.0052(15)
C1 0.052(4) 0.062(15) 0.054(8) 0.001(11) 0.007(5) -0.002(10)
C1' 0.052(4) 0.062(15) 0.054(8) 0.001(11) 0.007(5) -0.002(10)
C2 0.049(3) 0.133(5) 0.137(5) -0.003(3) 0.021(3) 0.000(4)
C3 0.066(3) 0.111(4) 0.078(3) 0.003(3) 0.026(2) -0.003(3)
C4 0.052(2) 0.114(4) 0.060(3) 0.003(2) 0.005(2) -0.012(2)
C5 0.089(4) 0.182(7) 0.091(4) -0.019(4) 0.029(3) -0.020(4)
C6 0.055(2) 0.094(3) 0.060(2) -0.002(2) 0.0059(19) -0.022(2)
C7 0.091(3) 0.052(2) 0.060(2) -0.007(2) 0.028(2) -0.0087(19)
C8 0.077(3) 0.061(3) 0.087(3) 0.001(2) 0.041(3) -0.007(2)
C9 0.066(3) 0.080(3) 0.056(2) -0.004(2) 0.013(2) -0.015(2)
C10 0.052(2) 0.064(3) 0.087(3) -0.0014(19) 0.021(2) 0.004(2)
C11 0.055(2) 0.079(3) 0.057(2) -0.007(2) 0.0021(19) -0.006(2)
C12 0.059(2) 0.062(2) 0.058(2) -0.0005(19) 0.0116(19) 0.0021(19)
C13 0.062(2) 0.042(2) 0.052(2) -0.0038(17) 0.0107(18) -0.0033(16)
C14 0.050(2) 0.039(2) 0.058(2) 0.0026(17) 0.0056(17) 0.0026(17)
C15 0.051(2) 0.049(2) 0.058(2) -0.0037(17) 0.0101(18) 0.0030(17)
C16 0.052(2) 0.043(2) 0.053(2) 0.0033(16) 0.0103(17) 0.0060(16)
C17 0.049(2) 0.0339(18) 0.050(2) -0.0022(15) 0.0113(16) 0.0022(15)
C18 0.052(2) 0.0313(17) 0.046(2) 0.0023(15) 0.0077(16) 0.0037(16)

loop_
_atom_type_symbol
_atom_type_description
_atom_type_scat_dispersion_real
_atom_type_scat_dispersion_imag
_atom_type_scat_source
C C 0.0033 0.0016 'International Tables Vol C Tables 4.2.6.8 and 6.1.1.4'
H H 0.0000 0.0000 'International Tables Vol C Tables 4.2.6.8 and 6.1.1.4'
N N 0.0061 0.0033 'International Tables Vol C Tables 4.2.6.8 and 6.1.1.4'
O O 0.0106 0.0060 'International Tables Vol C Tables 4.2.6.8 and 6.1.1.4'

loop_
_geom_angle_atom_site_label_1
_geom_angle_atom_site_label_2
_geom_angle_atom_site_label_3
_geom_angle_site_symmetry_1
_geom_angle_site_symmetry_3
_geom_angle
_geom_angle_publ_flag
C15 O1 H1B . . 109.5 ?
C18 N1 N2 . . 119.8(3) ?
C18 N1 H1A . . 120.1 ?
N2 N1 H1A . . 120.1 ?
C14 N2 N1 . . 122.1(3) ?
C14 N2 H2A . . 118.9 ?
N1 N2 H2A . . 118.9 ?
C3 C1 H1C . . 109.5 ?
C3 C1 H1D . . 109.5 ?
C3 C1 H1E . . 109.5 ?
C3 C1' H1'A . . 109.5 ?
C3 C1' H1'B . . 109.5 ?
H1'A C1' H1'B . . 109.5 ?
C3 C1' H1'C . . 109.5 ?
H1'A C1' H1'C . . 109.5 ?
H1'B C1' H1'C . . 109.5 ?
C10 C2 H2B . . 109.5 ?
C10 C2 H2C . . 109.5 ?
H2B C2 H2C . . 109.5 ?
C10 C2 H2D . . 109.5 ?
H2B C2 H2D . . 109.5 ?
H2C C2 H2D . . 109.5 ?
C5 C3 C1 . . 112.2(16) ?
C5 C3 C12 . . 112.8(4) ?
C1 C3 C12 . . 115.8(16) ?
C5 C3 C1' . . 104.6(14) ?
C1 C3 C1' . . 17.0(13) ?
C12 C3 C1' . . 107.9(14) ?
C5 C3 H3A . . 104.9 ?
C1 C3 H3A . . 104.9 ?
C12 C3 H3A . . 104.9 ?
C1' C3 H3A . . 121.9 ?
C12 C4 C6 . . 112.4(4) ?
C12 C4 H4A . . 109.1 ?
C6 C4 H4A . . 109.1 ?
C12 C4 H4B . . 109.1 ?
C6 C4 H4B . . 109.1 ?
H4A C4 H4B . . 107.8 ?
C3 C5 H5A . . 109.5 ?
C3 C5 H5B . . 109.5 ?
H5A C5 H5B . . 109.5 ?
C3 C5 H5C . . 109.5 ?
H5A C5 H5C . . 109.5 ?
H5B C5 H5C . . 109.5 ?
C4 C6 C16 . . 111.9(4) ?
C4 C6 H6A . . 109.2 ?
C16 C6 H6A . . 109.2 ?
C4 C6 H6B . . 109.2 ?
C16 C6 H6B . . 109.2 ?
H6A C6 H6B . . 107.9 ?
C13 C7 C8 . . 119.2(4) ?
C13 C7 H7A . . 120.4 ?
C8 C7 H7A . . 120.4 ?
C10 C8 C7 . . 122.6(4) ?
C10 C8 H8A . . 118.7 ?
C7 C8 H8A . . 118.7 ?
C11 C9 C12 . . 113.4(3) ?
C11 C9 H9A . . 108.9 ?
C12 C9 H9A . . 108.9 ?
C11 C9 H9B . . 108.9 ?
C12 C9 H9B . . 108.9 ?
H9A C9 H9B . . 107.7 ?
C8 C10 C15 . . 118.0(4) ?
C8 C10 C2 . . 122.8(4) ?
C15 C10 C2 . . 119.2(4) ?
C16 C11 C9 . . 111.7(3) ?
C16 C11 H11A . . 109.3 ?
C9 C11 H11A . . 109.3 ?
C16 C11 H11B . . 109.3 ?
C9 C11 H11B . . 109.3 ?
H11A C11 H11B . . 107.9 ?
C4 C12 C9 . . 109.0(4) ?
C4 C12 C3 . . 112.2(4) ?
C9 C12 C3 . . 112.9(4) ?
C4 C12 H12A . . 107.5 ?
C9 C12 H12A . . 107.5 ?
C3 C12 H12A . . 107.5 ?
C7 C13 C17 . . 120.1(4) ?
C7 C13 H13A . . 119.9 ?
C17 C13 H13A . . 119.9 ?
O2 C14 N2 . . 122.3(3) ?
O2 C14 C16 . . 124.3(3) ?
N2 C14 C16 . . 113.3(3) ?
O1 C15 C10 . . 117.2(4) ?
O1 C15 C17 . . 122.1(3) ?
C10 C15 C17 . . 120.6(4) ?
C14 C16 C11 . . 114.0(3) ?
C14 C16 C6 . . 108.9(3) ?
C11 C16 C6 . . 109.1(3) ?
C14 C16 H16A . . 108.2 ?
C11 C16 H16A . . 108.2 ?
C6 C16 H16A . . 108.2 ?
C15 C17 C13 . . 119.4(3) ?
C15 C17 C18 . . 118.9(3) ?
C13 C17 C18 . . 121.7(3) ?
O3 C18 N1 . . 121.5(3) ?
O3 C18 C17 . . 122.0(3) ?
N1 C18 C17 . . 116.5(3) ?

loop_
_geom_bond_atom_site_label_1
_geom_bond_atom_site_label_2
_geom_bond_site_symmetry_2
_geom_bond_distance
_geom_bond_publ_flag
O1 C15 . 1.360(5) ?
O1 H1B . 0.8200 ?
O2 C14 . 1.220(4) ?
O3 C18 . 1.239(4) ?
N1 C18 . 1.342(5) ?
N1 N2 . 1.382(4) ?
N1 H1A . 0.8600 ?
N2 C14 . 1.346(5) ?
N2 H2A . 0.8600 ?
C1 C3 . 1.50(4) ?
C1 H1C . 0.9600 ?
C1 H1D . 0.9600 ?
C1 H1E . 0.9600 ?
C1' C3 . 1.63(4) ?
C1' H1'A . 0.9600 ?
C1' H1'B . 0.9600 ?
C1' H1'C . 0.9600 ?
C2 C10 . 1.518(7) ?
C2 H2B . 0.9600 ?
C2 H2C . 0.9600 ?
C2 H2D . 0.9600 ?
C3 C5 . 1.469(7) ?
C3 C12 . 1.554(6) ?
C3 H3A . 0.9800 ?
C4 C12 . 1.512(6) ?
C4 C6 . 1.514(6) ?
C4 H4A . 0.9700 ?
C4 H4B . 0.9700 ?
C5 H5A . 0.9600 ?
C5 H5B . 0.9600 ?
C5 H5C . 0.9600 ?
C6 C16 . 1.527(6) ?
C6 H6A . 0.9700 ?
C6 H6B . 0.9700 ?
C7 C13 . 1.376(6) ?
C7 C8 . 1.378(7) ?
C7 H7A . 0.9300 ?
C8 C10 . 1.372(6) ?
C8 H8A . 0.9300 ?
C9 C11 . 1.525(6) ?
C9 C12 . 1.526(6) ?
C9 H9A . 0.9700 ?
C9 H9B . 0.9700 ?
C10 C15 . 1.394(6) ?
C11 C16 . 1.515(5) ?
C11 H11A . 0.9700 ?
C11 H11B . 0.9700 ?
C12 H12A . 0.9800 ?
C13 C17 . 1.395(5) ?
C13 H13A . 0.9300 ?
C14 C16 . 1.511(5) ?
C15 C17 . 1.395(5) ?
C16 H16A . 0.9800 ?
C17 C18 . 1.479(5) ?

loop_
_geom_hbond_atom_site_label_D
_geom_hbond_atom_site_label_H
_geom_hbond_atom_site_label_A
_geom_hbond_site_symmetry_A
_geom_hbond_distance_DH
_geom_hbond_distance_HA
_geom_hbond_distance_DA
_geom_hbond_angle_DHA
_geom_hbond_publ_flag
N1 H1A O2 4_565 0.8598 2.0489 2.821(4) 149.02 y
O1 H1B O3 1_555 0.8196 1.9213 2.636(4) 145.12 y
N2 H2A O3 3_565 0.8603 2.1024 2.898(4) 153.59 y
